data_7212725
loop_
_publ_author_name
'Costa, Jos\'e S\'anchez'
'Castro, Adriana Gonzalez'
'Pievo, Roberta'
'Roubeau, Olivier'
'Modec, Barbara'
'Kozlev\<car, Bojan'
'Teat, Simon J.'
'Gamez, Patrick'
'Reedijk, Jan'

_publ_section_title
;
 Proficiency of the electron-deficient 1,3,5-triazine ring to generate
 anion--\p and lone pair--\p interactions
;
_journal_issue 10
_journal_name_full CrystEngComm
_journal_page_first 3057
_journal_paper_doi 10.1039/c004478d
_journal_volume 12
_journal_year 2010
_chemical_formula_moiety '2(C30 H38 Cu N11 O6 S3), 2(N O3), (H2 O)'
_chemical_formula_sum 'C60 H78 Cu2 N24 O19 S6'
_chemical_formula_weight 1758.98
_chemical_name_systematic
;
?
;
_space_group_IT_number 15
_symmetry_cell_setting monoclinic
_symmetry_space_group_name_Hall '-C 2yc'
_symmetry_space_group_name_H-M 'C 1 2/c 1'
_atom_sites_solution_hydrogens geom
_atom_sites_solution_primary direct
_atom_sites_solution_secondary difmap
_audit_creation_method SHELXL-97
_cell_angle_alpha 90.00
_cell_angle_beta 103.849(2)
_cell_angle_gamma 90.00
_cell_formula_units_Z 4
_cell_length_a 27.4547(19)
_cell_length_b 11.8188(7)
_cell_length_c 25.088(2)
_cell_measurement_reflns_used 8431
_cell_measurement_temperature 150(2)
_cell_measurement_theta_max 27.7
_cell_measurement_theta_min 2.56
_cell_volume 7903.9(10)
_computing_cell_refinement 'Bruker SAINT'
_computing_data_collection 'Bruker APEX2'
_computing_data_reduction 'Bruker SAINT'
_computing_structure_refinement 'SHELXL-97 (Sheldrick, 1997)'
_computing_structure_solution 'SHELXS-97 (Sheldrick, 1990)'
_diffrn_ambient_temperature 150(2)
_diffrn_measured_fraction_theta_full 0.994
_diffrn_measured_fraction_theta_max 0.993
_diffrn_measurement_device_type 'Bruker APEX II CCD diffractometer'
_diffrn_measurement_method '\w rotation with narrow frames'
_diffrn_radiation_monochromator 'silicon 111'
_diffrn_radiation_source 'Daresbury SRS station 9.8'
_diffrn_radiation_type synchrotron
_diffrn_radiation_wavelength 0.69110
_diffrn_reflns_av_R_equivalents 0.1009
_diffrn_reflns_av_sigmaI/netI 0.0889
_diffrn_reflns_limit_h_max 38
_diffrn_reflns_limit_h_min -39
_diffrn_reflns_limit_k_max 16
_diffrn_reflns_limit_k_min -16
_diffrn_reflns_limit_l_max 35
_diffrn_reflns_limit_l_min -35
_diffrn_reflns_number 44411
_diffrn_reflns_theta_full 29.58
_diffrn_reflns_theta_max 29.60
_diffrn_reflns_theta_min 1.49
_diffrn_standards_number 0
_exptl_absorpt_coefficient_mu 0.718
_exptl_absorpt_correction_T_max 0.99
_exptl_absorpt_correction_T_min 0.89
_exptl_absorpt_correction_type multi-scan
_exptl_absorpt_process_details sadabs
_exptl_crystal_colour green
_exptl_crystal_density_diffrn 1.475
_exptl_crystal_density_method 'not measured'
_exptl_crystal_description lath
_exptl_crystal_F_000 3632
_exptl_crystal_size_max 0.15
_exptl_crystal_size_mid 0.05
_exptl_crystal_size_min 0.01
_refine_diff_density_max 1.561
_refine_diff_density_min -0.943
_refine_diff_density_rms 0.086
_refine_ls_extinction_method none
_refine_ls_goodness_of_fit_ref 0.965
_refine_ls_hydrogen_treatment constr
_refine_ls_matrix_type full
_refine_ls_number_parameters 509
_refine_ls_number_reflns 12017
_refine_ls_number_restraints 62
_refine_ls_restrained_S_all 0.997
_refine_ls_R_factor_all 0.1051
_refine_ls_R_factor_gt 0.0588
_refine_ls_shift/su_max 0.001
_refine_ls_shift/su_mean 0.000
_refine_ls_structure_factor_coef Fsqd
_refine_ls_weighting_details 'calc w=1/[\s^2^(Fo^2^)+(0.0996P)^2^+0.0000P] where P=(Fo^2^+2Fc^2^)/3'
_refine_ls_weighting_scheme calc
_refine_ls_wR_factor_gt 0.1637
_refine_ls_wR_factor_ref 0.1840
_reflns_number_gt 6832
_reflns_number_total 12017
_reflns_threshold_expression >2sigma(I)
_cod_data_source_file c004478d.txt
_cod_data_source_block jsc78
_cod_original_cell_volume 7904.1(10)
_cod_original_sg_symbol_H-M C2/c
_cod_database_code 7212725

loop_
_symmetry_equiv_pos_as_xyz
'x, y, z'
'-x, y, -z+1/2'
'x+1/2, y+1/2, z'
'-x+1/2, y+1/2, -z+1/2'
'-x, -y, -z'
'x, -y, z-1/2'
'-x+1/2, -y+1/2, -z'
'x+1/2, -y+1/2, z-1/2'

loop_
_atom_site_label
_atom_site_type_symbol
_atom_site_fract_x
_atom_site_fract_y
_atom_site_fract_z
_atom_site_U_iso_or_equiv
_atom_site_adp_type
_atom_site_occupancy
_atom_site_symmetry_multiplicity
_atom_site_calc_flag
_atom_site_refinement_flags
_atom_site_disorder_assembly
_atom_site_disorder_group
Cu1 Cu 0.417346(13) 0.45667(3) 0.627934(16) 0.02939(11) Uani 1 1 d . . .
N1 N 0.34889(9) 0.4005(2) 0.55691(11) 0.0322(6) Uani 1 1 d . . .
C2 C 0.30581(11) 0.4000(3) 0.57516(13) 0.0311(6) Uani 1 1 d . . .
N3 N 0.27655(9) 0.3105(2) 0.57656(11) 0.0328(6) Uani 1 1 d . . .
C4 C 0.29189(11) 0.2160(3) 0.55640(13) 0.0328(6) Uani 1 1 d . . .
N5 N 0.32939(9) 0.2081(2) 0.53028(11) 0.0327(6) Uani 1 1 d . . .
C6 C 0.35565(11) 0.3039(3) 0.53114(13) 0.0322(6) Uani 1 1 d . . .
N7 N 0.29140(9) 0.4988(2) 0.59405(11) 0.0305(5) Uani 1 1 d . . .
C8 C 0.31776(11) 0.6046(2) 0.59123(13) 0.0318(6) Uani 1 1 d . . .
H8A H 0.2931 0.6648 0.5765 0.038 Uiso 1 1 calc R . .
H8B H 0.3402 0.5958 0.5659 0.038 Uiso 1 1 calc R . .
C9 C 0.34820(11) 0.6388(3) 0.64693(13) 0.0306(6) Uani 1 1 d . . .
C10 C 0.33449(12) 0.7315(3) 0.67454(14) 0.0366(7) Uani 1 1 d . . .
H10A H 0.3060 0.7758 0.6578 0.044 Uiso 1 1 calc R . .
C11 C 0.36259(13) 0.7584(3) 0.72633(15) 0.0407(8) Uani 1 1 d . . .
H11A H 0.3540 0.8218 0.7455 0.049 Uiso 1 1 calc R . .
C12 C 0.40319(13) 0.6922(3) 0.74972(15) 0.0423(8) Uani 1 1 d . . .
H12A H 0.4229 0.7089 0.7854 0.051 Uiso 1 1 calc R . .
C13 C 0.41494(12) 0.6009(3) 0.72072(14) 0.0377(7) Uani 1 1 d . . .
H13A H 0.4430 0.5552 0.7372 0.045 Uiso 1 1 calc R . .
N14 N 0.38818(10) 0.5741(2) 0.66992(11) 0.0314(5) Uani 1 1 d . . .
C15 C 0.24770(12) 0.5021(3) 0.61808(14) 0.0374(7) Uani 1 1 d . . .
H15A H 0.2212 0.4525 0.5963 0.045 Uiso 1 1 calc R . .
H15B H 0.2344 0.5803 0.6154 0.045 Uiso 1 1 calc R . .
C16 C 0.25888(15) 0.4653(3) 0.67706(16) 0.0473(9) Uani 1 1 d . . .
H16A H 0.2858 0.5135 0.6990 0.057 Uiso 1 1 calc R . .
H16B H 0.2711 0.3862 0.6799 0.057 Uiso 1 1 calc R . .
S17 S 0.20395(6) 0.47495(12) 0.70470(6) 0.0797(4) Uani 1 1 d . . .
C18 C 0.1949(2) 0.6259(5) 0.7039(2) 0.0879(18) Uani 1 1 d . . .
H18A H 0.2273 0.6635 0.7173 0.132 Uiso 1 1 calc R . .
H18B H 0.1725 0.6456 0.7275 0.132 Uiso 1 1 calc R . .
H18C H 0.1799 0.6508 0.6662 0.132 Uiso 1 1 calc R . .
N19 N 0.26766(10) 0.1188(2) 0.56180(12) 0.0353(6) Uani 1 1 d . . .
C20 C 0.28560(12) 0.0138(3) 0.54378(15) 0.0371(7) Uani 1 1 d . . .
H20A H 0.2879 0.0224 0.5052 0.045 Uiso 1 1 calc R . .
H20B H 0.2608 -0.0466 0.5448 0.045 Uiso 1 1 calc R . .
C21 C 0.33636(12) -0.0229(3) 0.57828(14) 0.0351(7) Uani 1 1 d . . .
C22 C 0.36255(13) 0.0281(3) 0.62613(15) 0.0437(8) Uani 1 1 d . . .
H22A H 0.3485 0.0907 0.6410 0.052 Uiso 1 1 calc R . .
C23 C 0.40979(14) -0.0132(3) 0.65245(16) 0.0494(9) Uani 1 1 d . . .
H23A H 0.4281 0.0214 0.6853 0.059 Uiso 1 1 calc R . .
C24 C 0.42997(14) -0.1043(3) 0.63071(16) 0.0477(9) Uani 1 1 d . . .
H24A H 0.4623 -0.1323 0.6481 0.057 Uiso 1 1 calc R . .
C25 C 0.40258(13) -0.1537(3) 0.58370(16) 0.0421(8) Uani 1 1 d . . .
H25A H 0.4157 -0.2171 0.5685 0.051 Uiso 1 1 calc R . .
N26 N 0.35708(10) -0.1124(2) 0.55906(12) 0.0370(6) Uani 1 1 d . . .
H26 H 0.3401 -0.1455 0.5289 0.044 Uiso 1 1 calc R . .
C27 C 0.22429(12) 0.1181(3) 0.58680(15) 0.0387(7) Uani 1 1 d . . .
H27A H 0.2019 0.0545 0.5712 0.046 Uiso 1 1 calc R . .
H27B H 0.2052 0.1892 0.5771 0.046 Uiso 1 1 calc R . .
C28 C 0.23912(14) 0.1064(3) 0.64841(15) 0.0454(8) Uani 1 1 d . . .
H28A H 0.2650 0.1637 0.6638 0.054 Uiso 1 1 calc R . .
H28B H 0.2540 0.0306 0.6581 0.054 Uiso 1 1 calc R . .
S29 S 0.18614(5) 0.12461(10) 0.67857(5) 0.0618(3) Uani 1 1 d . . .
C30 C 0.1581(2) -0.0132(5) 0.6682(3) 0.097(2) Uani 1 1 d . . .
H30A H 0.1476 -0.0292 0.6288 0.145 Uiso 1 1 calc R . .
H30B H 0.1288 -0.0157 0.6841 0.145 Uiso 1 1 calc R . .
H30C H 0.1826 -0.0701 0.6861 0.145 Uiso 1 1 calc R . .
N31 N 0.39109(10) 0.3019(2) 0.50158(11) 0.0338(6) Uani 1 1 d . A .
C32 C 0.42704(12) 0.3945(3) 0.50511(13) 0.0344(7) Uani 1 1 d . . .
H32A H 0.4120 0.4659 0.5143 0.041 Uiso 1 1 calc R . .
H32B H 0.4356 0.4046 0.4692 0.041 Uiso 1 1 calc R . .
C33 C 0.47374(12) 0.3681(2) 0.54863(14) 0.0328(7) Uani 1 1 d . . .
C34 C 0.51859(13) 0.3387(3) 0.53583(16) 0.0419(8) Uani 1 1 d . . .
H34A H 0.5218 0.3430 0.4990 0.050 Uiso 1 1 calc R . .
C35 C 0.55864(13) 0.3031(3) 0.57721(18) 0.0494(9) Uani 1 1 d . . .
H35A H 0.5897 0.2836 0.5691 0.059 Uiso 1 1 calc R . .
C36 C 0.55313(14) 0.2962(3) 0.62996(17) 0.0482(9) Uani 1 1 d . . .
H36A H 0.5797 0.2687 0.6586 0.058 Uiso 1 1 calc R . .
C37 C 0.50845(13) 0.3297(3) 0.64070(16) 0.0411(8) Uani 1 1 d . . .
H37A H 0.5051 0.3271 0.6775 0.049 Uiso 1 1 calc R . .
N38 N 0.46937(9) 0.3660(2) 0.60119(11) 0.0316(5) Uani 1 1 d . . .
C39 C 0.39720(14) 0.2021(3) 0.46974(16) 0.0445(8) Uani 1 1 d DU . .
C40 C 0.42723(15) 0.1116(3) 0.50240(17) 0.0431(9) Uani 0.90 1 d PDU A 1
H40A H 0.4152 0.0996 0.5362 0.052 Uiso 0.90 1 calc PR A 1
H40B H 0.4626 0.1366 0.5137 0.052 Uiso 0.90 1 calc PR A 1
S41 S 0.42439(5) -0.02216(9) 0.46584(6) 0.0566(3) Uani 0.90 1 d PDU A 1
C54 C 0.3729(14) 0.130(2) 0.4283(16) 0.072(12) Uiso 0.10 1 d PDU A 2
H54A H 0.3701 0.1696 0.3930 0.087 Uiso 0.10 1 calc PR A 2
H54B H 0.3384 0.1188 0.4328 0.087 Uiso 0.10 1 calc PR A 2
S55 S 0.3984(3) -0.0083(8) 0.4216(4) 0.046(2) Uiso 0.10 1 d PDU A 2
C42 C 0.4516(2) 0.0201(4) 0.4088(3) 0.093(2) Uani 1 1 d DU . .
H42A H 0.4524 -0.0452 0.3849 0.140 Uiso 1 1 calc R A 1
H42B H 0.4858 0.0479 0.4233 0.140 Uiso 1 1 calc R A 1
H42C H 0.4312 0.0802 0.3876 0.140 Uiso 1 1 calc R A 1
N43 N 0.48598(10) 0.6228(2) 0.62214(11) 0.0338(6) Uani 1 1 d . . .
O44 O 0.44323(8) 0.59047(17) 0.59134(9) 0.0313(5) Uani 1 1 d . . .
O45 O 0.50159(9) 0.5752(2) 0.66673(10) 0.0415(5) Uani 1 1 d . . .
O46 O 0.50853(9) 0.7003(2) 0.60569(11) 0.0457(6) Uani 1 1 d . . .
N47 N 0.40626(11) 0.3032(2) 0.70322(13) 0.0376(6) Uani 1 1 d U . .
O48 O 0.39005(13) 0.3241(3) 0.66001(15) 0.0712(8) Uani 1 1 d U . .
O49 O 0.44268(15) 0.3527(3) 0.73266(17) 0.0940(12) Uani 1 1 d U . .
O50 O 0.3938(2) 0.2167(4) 0.73021(17) 0.1074(14) Uani 1 1 d U . .
N51 N 0.30804(11) 0.7148(2) 0.45087(13) 0.0406(7) Uani 1 1 d . . .
O52 O 0.28044(12) 0.6775(2) 0.40799(12) 0.0582(7) Uani 1 1 d . . .
O53 O 0.29497(12) 0.8039(2) 0.47183(14) 0.0702(9) Uani 1 1 d . . .
O54 O 0.34685(11) 0.6669(3) 0.47551(12) 0.0629(8) Uani 1 1 d . . .
O1W O 0.0000 0.3982(13) 0.2500 0.281(7) Uani 1 2 d SU . .

loop_
_atom_site_aniso_label
_atom_site_aniso_U_11
_atom_site_aniso_U_22
_atom_site_aniso_U_33
_atom_site_aniso_U_23
_atom_site_aniso_U_13
_atom_site_aniso_U_12
Cu1 0.02924(19) 0.02682(19) 0.0359(2) -0.00264(15) 0.01533(15) 0.00007(14)
N1 0.0286(12) 0.0292(13) 0.0432(15) -0.0066(11) 0.0169(11) -0.0036(10)
C2 0.0283(14) 0.0312(15) 0.0368(16) -0.0020(12) 0.0135(12) -0.0012(11)
N3 0.0262(12) 0.0323(13) 0.0421(15) -0.0060(11) 0.0125(11) -0.0033(10)
C4 0.0258(14) 0.0340(15) 0.0403(17) -0.0056(13) 0.0117(12) -0.0040(12)
N5 0.0291(13) 0.0315(13) 0.0415(15) -0.0051(11) 0.0160(11) -0.0026(10)
C6 0.0276(14) 0.0332(16) 0.0387(17) -0.0042(13) 0.0137(12) -0.0017(11)
N7 0.0274(12) 0.0279(12) 0.0398(14) -0.0012(11) 0.0152(11) 0.0010(10)
C8 0.0305(15) 0.0280(15) 0.0398(17) 0.0006(12) 0.0141(13) 0.0012(11)
C9 0.0305(15) 0.0281(14) 0.0375(16) -0.0013(12) 0.0164(13) -0.0021(11)
C10 0.0371(17) 0.0292(15) 0.0484(19) -0.0023(13) 0.0198(15) 0.0015(13)
C11 0.0472(19) 0.0351(17) 0.046(2) -0.0078(14) 0.0232(16) 0.0006(14)
C12 0.0423(19) 0.048(2) 0.0392(18) -0.0102(15) 0.0152(15) -0.0025(15)
C13 0.0333(16) 0.0443(19) 0.0379(18) -0.0049(14) 0.0136(14) 0.0027(14)
N14 0.0311(13) 0.0296(13) 0.0369(14) -0.0018(10) 0.0149(11) -0.0006(10)
C15 0.0324(16) 0.0346(16) 0.052(2) -0.0036(14) 0.0225(15) 0.0013(13)
C16 0.062(2) 0.0373(19) 0.052(2) 0.0023(16) 0.0323(18) 0.0020(16)
S17 0.0918(9) 0.0827(9) 0.0887(9) -0.0070(7) 0.0691(8) -0.0228(7)
C18 0.093(4) 0.103(4) 0.083(4) 0.000(3) 0.054(3) 0.039(3)
N19 0.0299(13) 0.0307(13) 0.0491(16) -0.0039(12) 0.0169(12) -0.0039(10)
C20 0.0331(16) 0.0298(16) 0.050(2) -0.0081(14) 0.0131(14) -0.0046(12)
C21 0.0346(16) 0.0289(15) 0.0453(18) 0.0001(13) 0.0162(14) -0.0039(12)
C22 0.0429(19) 0.044(2) 0.045(2) -0.0077(16) 0.0125(15) -0.0006(15)
C23 0.045(2) 0.053(2) 0.048(2) -0.0068(17) 0.0057(17) -0.0006(17)
C24 0.0386(19) 0.050(2) 0.054(2) 0.0113(17) 0.0101(17) 0.0060(16)
C25 0.0431(19) 0.0329(17) 0.053(2) 0.0068(15) 0.0167(16) 0.0032(14)
N26 0.0414(15) 0.0284(13) 0.0434(16) -0.0004(11) 0.0146(13) -0.0019(11)
C27 0.0326(16) 0.0355(17) 0.052(2) -0.0036(15) 0.0187(15) -0.0053(13)
C28 0.045(2) 0.045(2) 0.049(2) -0.0021(16) 0.0178(17) -0.0036(16)
S29 0.0713(7) 0.0578(6) 0.0719(7) -0.0140(5) 0.0476(6) -0.0117(5)
C30 0.117(5) 0.088(4) 0.115(5) -0.044(3) 0.085(4) -0.057(4)
N31 0.0311(13) 0.0324(13) 0.0422(15) -0.0097(11) 0.0173(11) -0.0064(10)
C32 0.0364(16) 0.0331(16) 0.0382(17) -0.0026(13) 0.0178(14) -0.0058(13)
C33 0.0341(15) 0.0246(14) 0.0450(18) -0.0029(12) 0.0195(14) -0.0033(11)
C34 0.0400(18) 0.0353(17) 0.059(2) -0.0094(15) 0.0292(17) -0.0062(14)
C35 0.0333(18) 0.044(2) 0.078(3) -0.0116(19) 0.0278(18) -0.0007(15)
C36 0.0359(18) 0.044(2) 0.065(3) -0.0030(18) 0.0121(17) 0.0096(15)
C37 0.0409(18) 0.0339(17) 0.050(2) -0.0001(15) 0.0140(16) 0.0068(14)
N38 0.0314(13) 0.0270(12) 0.0402(15) -0.0035(11) 0.0159(11) 0.0001(10)
C39 0.050(2) 0.0364(18) 0.054(2) -0.0109(15) 0.0274(17) -0.0056(15)
C40 0.039(2) 0.039(2) 0.056(2) -0.0081(17) 0.0216(18) -0.0031(16)
S41 0.0712(7) 0.0294(5) 0.0833(9) -0.0080(5) 0.0467(7) -0.0046(5)
C42 0.138(5) 0.048(3) 0.125(5) -0.015(3) 0.093(4) 0.000(3)
N43 0.0335(14) 0.0292(13) 0.0413(15) -0.0032(11) 0.0140(12) -0.0010(10)
O44 0.0295(11) 0.0273(10) 0.0383(12) -0.0017(9) 0.0106(9) -0.0011(8)
O45 0.0389(13) 0.0447(13) 0.0387(13) 0.0033(11) 0.0051(10) -0.0011(10)
O46 0.0440(14) 0.0386(13) 0.0586(16) 0.0037(11) 0.0203(12) -0.0110(11)
N47 0.0382(14) 0.0302(13) 0.0427(15) -0.0144(11) 0.0062(12) 0.0076(11)
O48 0.079(2) 0.0614(19) 0.0808(18) -0.0045(16) 0.0347(16) -0.0035(16)
O49 0.088(3) 0.084(3) 0.104(3) 0.000(2) 0.012(2) -0.0158(19)
O50 0.167(4) 0.082(3) 0.093(3) -0.0022(19) 0.069(3) -0.038(2)
N51 0.0455(17) 0.0320(14) 0.0484(18) 0.0077(13) 0.0194(14) 0.0002(12)
O52 0.078(2) 0.0453(15) 0.0512(16) -0.0092(13) 0.0163(15) -0.0044(14)
O53 0.075(2) 0.0414(16) 0.079(2) -0.0197(15) -0.0118(17) 0.0191(14)
O54 0.0642(18) 0.076(2) 0.0574(17) 0.0165(15) 0.0309(15) 0.0324(16)
O1W 0.263(9) 0.262(10) 0.266(10) 0.000 -0.038(8) 0.000

loop_
_atom_type_symbol
_atom_type_description
_atom_type_scat_dispersion_real
_atom_type_scat_dispersion_imag
_atom_type_scat_source
C C -0.0020 0.0015 'WCROMER Program in WinGX L.Kissel & R.H.Pratt Acta Cryst A46 170 1990'
H H 0.0000 0.0000 'WCROMER Program in WinGX L.Kissel & R.H.Pratt Acta Cryst A46 170 1990'
N N -0.0030 0.0031 'WCROMER Program in WinGX L.Kissel & R.H.Pratt Acta Cryst A46 170 1990'
O O -0.0041 0.0057 'WCROMER Program in WinGX L.Kissel & R.H.Pratt Acta Cryst A46 170 1990'
S S 0.1007 0.1177 'WCROMER Program in WinGX L.Kissel & R.H.Pratt Acta Cryst A46 170 1990'
Cu Cu 0.2051 1.2090 'WCROMER Program in WinGX L.Kissel & R.H.Pratt Acta Cryst A46 170 1990'

loop_
_geom_angle_atom_site_label_1
_geom_angle_atom_site_label_2
_geom_angle_atom_site_label_3
_geom_angle
O48 Cu1 N14 95.48(12)
O48 Cu1 N38 94.66(12)
N14 Cu1 N38 159.35(11)
O48 Cu1 O44 177.18(13)
N14 Cu1 O44 85.78(9)
N38 Cu1 O44 84.93(9)
O48 Cu1 N1 76.95(13)
N14 Cu1 N1 104.13(10)
N38 Cu1 N1 95.66(10)
O44 Cu1 N1 100.31(9)
C6 N1 C2 112.8(2)
C6 N1 Cu1 115.2(2)
C2 N1 Cu1 110.2(2)
N3 C2 N7 116.5(3)
N3 C2 N1 126.0(3)
N7 C2 N1 117.5(3)
C2 N3 C4 114.0(3)
N3 C4 N5 126.0(3)
N3 C4 N19 117.8(3)
N5 C4 N19 116.2(3)
C6 N5 C4 113.8(3)
N5 C6 N1 126.1(3)
N5 C6 N31 115.5(3)
N1 C6 N31 118.4(3)
C2 N7 C8 122.3(2)
C2 N7 C15 120.2(3)
C8 N7 C15 117.5(2)
N7 C8 C9 111.0(3)
N7 C8 H8A 109.4
C9 C8 H8A 109.4
N7 C8 H8B 109.4
C9 C8 H8B 109.4
H8A C8 H8B 108.0
N14 C9 C10 121.4(3)
N14 C9 C8 117.4(3)
C10 C9 C8 121.1(3)
C11 C10 C9 119.5(3)
C11 C10 H10A 120.3
C9 C10 H10A 120.3
C12 C11 C10 119.0(3)
C12 C11 H11A 120.5
C10 C11 H11A 120.5
C11 C12 C13 119.2(3)
C11 C12 H12A 120.4
C13 C12 H12A 120.4
N14 C13 C12 122.6(3)
N14 C13 H13A 118.7
C12 C13 H13A 118.7
C13 N14 C9 118.3(3)
C13 N14 Cu1 117.4(2)
C9 N14 Cu1 123.4(2)
N7 C15 C16 113.8(3)
N7 C15 H15A 108.8
C16 C15 H15A 108.8
N7 C15 H15B 108.8
C16 C15 H15B 108.8
H15A C15 H15B 107.7
C15 C16 S17 111.5(3)
C15 C16 H16A 109.3
S17 C16 H16A 109.3
C15 C16 H16B 109.3
S17 C16 H16B 109.3
H16A C16 H16B 108.0
C18 S17 C16 100.6(2)
S17 C18 H18A 109.5
S17 C18 H18B 109.5
H18A C18 H18B 109.5
S17 C18 H18C 109.5
H18A C18 H18C 109.5
H18B C18 H18C 109.5
C4 N19 C20 119.1(3)
C4 N19 C27 121.0(3)
C20 N19 C27 119.9(3)
N19 C20 C21 113.7(3)
N19 C20 H20A 108.8
C21 C20 H20A 108.8
N19 C20 H20B 108.8
C21 C20 H20B 108.8
H20A C20 H20B 107.7
N26 C21 C22 118.6(3)
N26 C21 C20 115.5(3)
C22 C21 C20 126.0(3)
C21 C22 C23 119.4(3)
C21 C22 H22A 120.3
C23 C22 H22A 120.3
C24 C23 C22 120.1(4)
C24 C23 H23A 120.0
C22 C23 H23A 120.0
C25 C24 C23 118.9(3)
C25 C24 H24A 120.6
C23 C24 H24A 120.6
N26 C25 C24 120.0(3)
N26 C25 H25A 120.0
C24 C25 H25A 120.0
C21 N26 C25 123.1(3)
C21 N26 H26 118.4
C25 N26 H26 118.4
N19 C27 C28 112.9(3)
N19 C27 H27A 109.0
C28 C27 H27A 109.0
N19 C27 H27B 109.0
C28 C27 H27B 109.0
H27A C27 H27B 107.8
C27 C28 S29 111.8(3)
C27 C28 H28A 109.3
S29 C28 H28A 109.3
C27 C28 H28B 109.3
S29 C28 H28B 109.3
H28A C28 H28B 107.9
C30 S29 C28 101.0(2)
S29 C30 H30A 109.5
S29 C30 H30B 109.5
H30A C30 H30B 109.5
S29 C30 H30C 109.5
H30A C30 H30C 109.5
H30B C30 H30C 109.5
C6 N31 C39 120.3(3)
C6 N31 C32 121.1(3)
C39 N31 C32 118.3(2)
N31 C32 C33 109.5(3)
N31 C32 H32A 109.8
C33 C32 H32A 109.8
N31 C32 H32B 109.8
C33 C32 H32B 109.8
H32A C32 H32B 108.2
N38 C33 C34 120.8(3)
N38 C33 C32 116.9(3)
C34 C33 C32 122.2(3)
C35 C34 C33 119.4(3)
C35 C34 H34A 120.3
C33 C34 H34A 120.3
C36 C35 C34 119.4(3)
C36 C35 H35A 120.3
C34 C35 H35A 120.3
C35 C36 C37 118.8(4)
C35 C36 H36A 120.6
C37 C36 H36A 120.6
N38 C37 C36 122.6(3)
N38 C37 H37A 118.7
C36 C37 H37A 118.7
C37 N38 C33 118.9(3)
C37 N38 Cu1 115.2(2)
C33 N38 Cu1 123.2(2)
C54 C39 N31 144.4(13)
C54 C39 C40 94.2(13)
N31 C39 C40 113.9(3)
C39 C40 S41 113.6(3)
C39 C40 H40A 108.9
S41 C40 H40A 108.9
C39 C40 H40B 108.9
S41 C40 H40B 108.9
H40A C40 H40B 107.7
C40 S41 C42 100.4(2)
C39 C54 S55 120.1(18)
C39 C54 H54A 107.3
S55 C54 H54A 107.3
C39 C54 H54B 107.3
S55 C54 H54B 107.3
H54A C54 H54B 106.9
C42 S55 C54 102.9(17)
S55 C42 H42A 96.4
S41 C42 H42A 109.5
S55 C42 H42B 146.4
S41 C42 H42B 109.5
H42A C42 H42B 109.5
S55 C42 H42C 80.2
S41 C42 H42C 109.5
H42A C42 H42C 109.5
H42B C42 H42C 109.5
O46 N43 O45 123.3(3)
O46 N43 O44 118.4(3)
O45 N43 O44 118.3(3)
N43 O44 Cu1 108.83(18)
O48 N47 O49 124.2(4)
O48 N47 O50 126.1(4)
O49 N47 O50 109.4(4)
N47 O48 Cu1 118.3(3)
O54 N51 O52 123.2(3)
O54 N51 O53 118.0(3)
O52 N51 O53 118.7(3)

loop_
_geom_bond_atom_site_label_1
_geom_bond_atom_site_label_2
_geom_bond_distance
Cu1 O48 1.989(3)
Cu1 N14 2.020(3)
Cu1 N38 2.024(2)
Cu1 O44 2.040(2)
Cu1 N1 2.355(3)
N1 C6 1.347(4)
N1 C2 1.367(4)
C2 N3 1.334(4)
C2 N7 1.354(4)
N3 C4 1.335(4)
C4 N5 1.350(4)
C4 N19 1.350(4)
N5 C6 1.339(4)
C6 N31 1.357(4)
N7 C8 1.456(4)
N7 C15 1.466(4)
C8 C9 1.502(4)
C8 H8A 0.9900
C8 H8B 0.9900
C9 N14 1.349(4)
C9 C10 1.396(4)
C10 C11 1.380(5)
C10 H10A 0.9500
C11 C12 1.374(5)
C11 H11A 0.9500
C12 C13 1.382(5)
C12 H12A 0.9500
C13 N14 1.348(4)
C13 H13A 0.9500
C15 C16 1.502(5)
C15 H15A 0.9900
C15 H15B 0.9900
C16 S17 1.808(4)
C16 H16A 0.9900
C16 H16B 0.9900
S17 C18 1.801(6)
C18 H18A 0.9800
C18 H18B 0.9800
C18 H18C 0.9800
N19 C20 1.447(4)
N19 C27 1.473(4)
C20 C21 1.517(5)
C20 H20A 0.9900
C20 H20B 0.9900
C21 N26 1.344(4)
C21 C22 1.381(5)
C22 C23 1.395(5)
C22 H22A 0.9500
C23 C24 1.382(5)
C23 H23A 0.9500
C24 C25 1.368(5)
C24 H24A 0.9500
C25 N26 1.346(4)
C25 H25A 0.9500
N26 H26 0.8800
C27 C28 1.508(5)
C27 H27A 0.9900
C27 H27B 0.9900
C28 S29 1.806(4)
C28 H28A 0.9900
C28 H28B 0.9900
S29 C30 1.794(5)
C30 H30A 0.9800
C30 H30B 0.9800
C30 H30C 0.9800
N31 C39 1.457(4)
N31 C32 1.462(4)
C32 C33 1.505(5)
C32 H32A 0.9900
C32 H32B 0.9900
C33 N38 1.353(4)
C33 C34 1.389(4)
C34 C35 1.385(6)
C34 H34A 0.9500
C35 C36 1.370(6)
C35 H35A 0.9500
C36 C37 1.376(5)
C36 H36A 0.9500
C37 N38 1.345(4)
C37 H37A 0.9500
C39 C54 1.39(2)
C39 C40 1.474(6)
C40 S41 1.820(4)
C40 H40A 0.9900
C40 H40B 0.9900
S41 C42 1.836(5)
C54 S55 1.80(2)
C54 H54A 0.9900
C54 H54B 0.9900
S55 C42 1.605(10)
C42 H42A 0.9800
C42 H42B 0.9800
C42 H42C 0.9800
N43 O46 1.231(3)
N43 O45 1.234(3)
N43 O44 1.298(3)
N47 O48 1.097(4)
N47 O49 1.239(5)
N47 O50 1.315(5)
N51 O54 1.234(4)
N51 O52 1.239(4)
N51 O53 1.266(4)
